data_4517894
loop_
_publ_author_name
'Chakraborty, Aratrika'
'Chowdhury, Tania'
'Men\'endez, Mar\'ia Isabel'
'Chattopadhyay, Tanmay'

_publ_section_title
;
 Iron Complexes Anchored onto Magnetically Separable Graphene Oxide
 Sheets: An Excellent Catalyst for the Synthesis of
 Dihydroquinazoline-Based Compounds
;
_journal_name_full 'ACS Applied Materials &amp; Interfaces'
_journal_paper_doi 10.1021/acsami.0c08616
_journal_year 2020
_chemical_formula_moiety '2(C22 H23 Br4 Cl Fe N3 O3), C2 N2 O'
_chemical_formula_sum 'C46 H46 Br8 Cl2 Fe2 N8 O7'
_chemical_formula_weight 1644.79
_space_group_crystal_system monoclinic
_space_group_IT_number 15
_space_group_name_Hall '-I 2ya'
_space_group_name_H-M_alt 'I 1 2/a 1'
_atom_sites_solution_hydrogens geom
_audit_creation_method SHELXL-2016/6
_cell_angle_alpha 90
_cell_angle_beta 98.547(8)
_cell_angle_gamma 90
_cell_formula_units_Z 4
_cell_length_a 15.6929(17)
_cell_length_b 13.9942(15)
_cell_length_c 27.243(3)
_cell_measurement_reflns_used 9940
_cell_measurement_temperature 293(2)
_cell_measurement_theta_max 28.04
_cell_measurement_theta_min 2.35
_cell_volume 5916.4(11)
_computing_cell_refinement 'Bruker SAINT'
_computing_data_collection 'Bruker APEX2'
_computing_data_reduction 'Bruker SAINT'
_computing_molecular_graphics 'Bruker SHELXTL'
_computing_publication_material 'Bruker SHELXTL'
_computing_structure_refinement 'SHELXL-2016/6 (Sheldrick, 2016)'
_computing_structure_solution 'SHELXT 2014/4 (Sheldrick, 2014)'
_diffrn_ambient_temperature 293(2)
_diffrn_measured_fraction_theta_full 0.988
_diffrn_measured_fraction_theta_max 0.988
_diffrn_measurement_device_type 'Bruker APEX-II CCD'
_diffrn_measurement_method '\f and \w scans'
_diffrn_radiation_type MoK\a
_diffrn_radiation_wavelength 0.71073
_diffrn_reflns_av_R_equivalents 0.1311
_diffrn_reflns_av_unetI/netI 0.0865
_diffrn_reflns_Laue_measured_fraction_full 0.988
_diffrn_reflns_Laue_measured_fraction_max 0.988
_diffrn_reflns_limit_h_max 18
_diffrn_reflns_limit_h_min -18
_diffrn_reflns_limit_k_max 16
_diffrn_reflns_limit_k_min -16
_diffrn_reflns_limit_l_max 32
_diffrn_reflns_limit_l_min -31
_diffrn_reflns_number 28118
_diffrn_reflns_point_group_measured_fraction_full 0.988
_diffrn_reflns_point_group_measured_fraction_max 0.988
_diffrn_reflns_theta_full 24.711
_diffrn_reflns_theta_max 24.711
_diffrn_reflns_theta_min 2.353
_diffrn_source Mo
_exptl_absorpt_coefficient_mu 6.036
_exptl_absorpt_correction_type multi-scan
_exptl_crystal_colour brown
_exptl_crystal_density_diffrn 1.847
_exptl_crystal_description needle
_exptl_crystal_F_000 3200
_exptl_crystal_size_max 0.189
_exptl_crystal_size_mid 0.078
_exptl_crystal_size_min 0.013
_exptl_transmission_factor_max 0.925
_exptl_transmission_factor_min 0.574
_refine_diff_density_max 0.818
_refine_diff_density_min -0.788
_refine_diff_density_rms 0.150
_refine_ls_extinction_method none
_refine_ls_goodness_of_fit_ref 1.083
_refine_ls_hydrogen_treatment constr
_refine_ls_matrix_type full
_refine_ls_number_parameters 333
_refine_ls_number_reflns 4979
_refine_ls_number_restraints 1
_refine_ls_restrained_S_all 1.083
_refine_ls_R_factor_all 0.1348
_refine_ls_R_factor_gt 0.0774
_refine_ls_shift/su_max 0.000
_refine_ls_shift/su_mean 0.000
_refine_ls_structure_factor_coef Fsqd
_refine_ls_weighting_details 'w=1/[\s^2^(Fo^2^)+(0.0394P)^2^+146.2299P] where P=(Fo^2^+2Fc^2^)/3'
_refine_ls_weighting_scheme calc
_refine_ls_wR_factor_gt 0.1544
_refine_ls_wR_factor_ref 0.1838
_reflns_Friedel_coverage 0.000
_reflns_number_gt 3193
_reflns_number_total 4979
_reflns_threshold_expression 'I > 2\s(I)'
_cod_data_source_file am0c08616_si_003.cif
_cod_data_source_block 2
_cod_original_cell_volume 5916.3(12)
_cod_original_sg_symbol_H-M 'I 2/a'
_cod_database_code 4517894
_shelx_shelxl_version_number 2016/6
_shelx_space_group_comment
;
The symmetry employed for this shelxl refinement is uniquely defined
by the following loop, which should always be used as a source of
symmetry information in preference to the above space-group names.
They are only intended as comments.
;

loop_
_space_group_symop_operation_xyz
'x, y, z'
'-x+1/2, y, -z'
'x+1/2, y+1/2, z+1/2'
'-x+1, y+1/2, -z+1/2'
'-x, -y, -z'
'x-1/2, -y, z'
'-x+1/2, -y+1/2, -z+1/2'
'x, -y+1/2, z+1/2'

loop_
_atom_site_label
_atom_site_type_symbol
_atom_site_fract_x
_atom_site_fract_y
_atom_site_fract_z
_atom_site_U_iso_or_equiv
_atom_site_adp_type
_atom_site_occupancy
_atom_site_site_symmetry_order
_atom_site_calc_flag
_atom_site_refinement_flags_posn
_atom_site_refinement_flags_adp
_atom_site_refinement_flags_occupancy
_atom_site_disorder_assembly
_atom_site_disorder_group
Fe Fe 0.50246(9) 0.57825(9) 0.29572(5) 0.0323(4) Uani 1 1 d . . . . .
Br1 Br 0.62138(10) 0.67562(9) 0.45931(5) 0.0699(5) Uani 1 1 d . . . . .
Br2 Br 0.46238(12) 1.03744(10) 0.42576(6) 0.0849(6) Uani 1 1 d . . . . .
Br3 Br 0.24935(8) 0.17686(9) 0.37099(5) 0.0653(4) Uani 1 1 d . . . . .
Br4 Br 0.56015(8) 0.37017(10) 0.43444(5) 0.0635(4) Uani 1 1 d . . . . .
Cl1 Cl 0.61243(18) 0.5669(2) 0.24887(11) 0.0513(7) Uani 1 1 d . . . . .
N1 N 0.4541(5) 0.7067(6) 0.2587(3) 0.0336(19) Uani 1 1 d . . . . .
N2 N 0.4135(5) 0.5010(5) 0.2434(3) 0.036(2) Uani 1 1 d . . . . .
N3 N 0.3166(6) 0.5462(6) 0.3928(4) 0.046(2) Uani 1 1 d . . . . .
O1 O 0.5588(4) 0.6552(4) 0.3498(2) 0.0356(16) Uani 1 1 d . . . . .
O2 O 0.5210(4) 0.4578(4) 0.3316(2) 0.0361(17) Uani 1 1 d . . . . .
O3 O 0.3867(4) 0.5948(5) 0.3310(3) 0.0344(16) Uani 1 1 d . . . . .
C1 C 0.5329(6) 0.7357(6) 0.3661(4) 0.034(2) Uani 1 1 d . . . . .
C2 C 0.5582(7) 0.7641(7) 0.4160(4) 0.042(3) Uani 1 1 d . . . . .
C3 C 0.5362(8) 0.8509(8) 0.4345(4) 0.049(3) Uani 1 1 d . . . . .
H3 H 0.552675 0.866761 0.467723 0.059 Uiso 1 1 calc R U . . .
C4 C 0.4892(8) 0.9131(7) 0.4023(4) 0.049(3) Uani 1 1 d . . . . .
C5 C 0.4603(7) 0.8913(7) 0.3535(4) 0.038(3) Uani 1 1 d . . . . .
H5 H 0.426833 0.934514 0.333056 0.046 Uiso 1 1 calc R U . . .
C6 C 0.4821(6) 0.8026(7) 0.3352(4) 0.031(2) Uani 1 1 d . . . . .
C7 C 0.4526(6) 0.7858(7) 0.2831(4) 0.039(3) Uani 1 1 d . . . . .
H7 H 0.429616 0.838399 0.264850 0.046 Uiso 1 1 calc R U . . .
C8 C 0.4253(7) 0.7100(7) 0.2049(4) 0.044(3) Uani 1 1 d . . . . .
H8A H 0.474624 0.699609 0.187882 0.053 Uiso 1 1 calc R U . . .
H8B H 0.402948 0.773342 0.196055 0.053 Uiso 1 1 calc R U . . .
C9 C 0.3560(7) 0.6362(7) 0.1867(4) 0.040(3) Uani 1 1 d . . . . .
C10 C 0.3926(8) 0.5344(7) 0.1911(4) 0.048(3) Uani 1 1 d . . . . .
H10A H 0.350883 0.491091 0.173012 0.057 Uiso 1 1 calc R U . . .
H10B H 0.444375 0.532097 0.175613 0.057 Uiso 1 1 calc R U . . .
C11 C 0.3741(7) 0.4266(7) 0.2551(4) 0.041(3) Uani 1 1 d . . . . .
H11 H 0.332643 0.400648 0.230771 0.050 Uiso 1 1 calc R U . . .
C12 C 0.3883(6) 0.3784(7) 0.3033(4) 0.035(2) Uani 1 1 d . . . . .
C13 C 0.3260(6) 0.3126(7) 0.3123(4) 0.039(3) Uani 1 1 d . . . . .
H13 H 0.278835 0.300276 0.288186 0.047 Uiso 1 1 calc R U . . .
C14 C 0.3348(6) 0.2656(6) 0.3575(4) 0.037(2) Uani 1 1 d . . . . .
C15 C 0.4046(7) 0.2831(7) 0.3935(4) 0.044(3) Uani 1 1 d . . . . .
H15 H 0.409953 0.251352 0.423777 0.053 Uiso 1 1 calc R U . . .
C16 C 0.4660(6) 0.3474(7) 0.3844(4) 0.035(2) Uani 1 1 d . . . . .
C17 C 0.4611(6) 0.3983(7) 0.3393(4) 0.034(2) Uani 1 1 d . . . . .
C18 C 0.2763(8) 0.6462(9) 0.2134(4) 0.060(3) Uani 1 1 d . . . . .
H18A H 0.252025 0.708866 0.207445 0.090 Uiso 1 1 calc R U . . .
H18B H 0.293082 0.636959 0.248377 0.090 Uiso 1 1 calc R U . . .
H18C H 0.234212 0.599046 0.200822 0.090 Uiso 1 1 calc R U . . .
C19 C 0.3289(10) 0.6541(9) 0.1311(5) 0.075(4) Uani 1 1 d . . . . .
H19A H 0.379120 0.655274 0.114837 0.113 Uiso 1 1 calc R U . . .
H19B H 0.299585 0.714355 0.126403 0.113 Uiso 1 1 calc R U . . .
H19C H 0.291063 0.603932 0.117283 0.113 Uiso 1 1 calc R U . . .
C20 C 0.3849(7) 0.5736(7) 0.3755(4) 0.039(3) Uani 1 1 d . . . . .
H20 H 0.436065 0.577972 0.397565 0.047 Uiso 1 1 calc R U . . .
C22 C 0.2338(7) 0.5357(11) 0.3601(5) 0.075(4) Uani 1 1 d . . . . .
H22A H 0.190610 0.514821 0.379205 0.112 Uiso 1 1 calc R U . . .
H22B H 0.217187 0.596070 0.344870 0.112 Uiso 1 1 calc R U . . .
H22C H 0.239590 0.489359 0.334799 0.112 Uiso 1 1 calc R U . . .
C21 C 0.3206(10) 0.5174(11) 0.4458(5) 0.082(4) Uani 1 1 d . . . . .
H21A H 0.264185 0.499270 0.452010 0.123 Uiso 1 1 calc R U . . .
H21B H 0.359288 0.464350 0.452757 0.123 Uiso 1 1 calc R U . . .
H21C H 0.341002 0.570212 0.466867 0.123 Uiso 1 1 calc R U . . .
C1S C 0.250000 0.6387(15) 0.000000 0.074(7) Uani 1 2 d S T P . .
O1S O 0.250000 0.537(3) 0.000000 0.223(12) Uani 1 2 d S T P . .
N1S N 0.1961(15) 0.708(2) 0.0147(9) 0.40(3) Uani 1 1 d D . . . .
C2S C 0.250000 0.790(2) 0.000000 0.31(5) Uani 1 2 d DS T P . .

loop_
_atom_site_aniso_label
_atom_site_aniso_U_11
_atom_site_aniso_U_22
_atom_site_aniso_U_33
_atom_site_aniso_U_23
_atom_site_aniso_U_13
_atom_site_aniso_U_12
Fe 0.0340(8) 0.0286(7) 0.0341(8) -0.0014(6) 0.0039(6) -0.0011(6)
Br1 0.1005(11) 0.0619(8) 0.0414(8) 0.0035(6) -0.0092(7) 0.0252(8)
Br2 0.1365(15) 0.0510(8) 0.0664(10) -0.0156(7) 0.0129(9) 0.0300(9)
Br3 0.0584(8) 0.0603(8) 0.0766(10) 0.0099(7) 0.0080(7) -0.0246(6)
Br4 0.0568(8) 0.0757(9) 0.0516(8) 0.0126(7) -0.0125(6) -0.0161(7)
Cl1 0.0432(16) 0.0628(18) 0.0507(18) -0.0084(14) 0.0155(14) -0.0008(14)
N1 0.034(5) 0.036(5) 0.030(5) 0.001(4) 0.003(4) -0.009(4)
N2 0.051(5) 0.028(4) 0.028(5) -0.002(4) 0.006(4) 0.009(4)
N3 0.038(5) 0.052(5) 0.053(6) 0.004(5) 0.016(5) 0.001(4)
O1 0.041(4) 0.032(4) 0.034(4) -0.001(3) 0.003(3) 0.003(3)
O2 0.036(4) 0.031(3) 0.041(4) 0.007(3) 0.004(3) -0.005(3)
O3 0.034(4) 0.039(4) 0.032(4) 0.004(3) 0.008(3) 0.000(3)
C1 0.035(6) 0.026(5) 0.040(6) -0.003(4) 0.007(5) -0.004(4)
C2 0.051(7) 0.041(6) 0.031(6) 0.008(5) -0.004(5) -0.001(5)
C3 0.070(8) 0.044(6) 0.033(7) -0.007(5) 0.010(6) 0.016(6)
C4 0.063(8) 0.028(5) 0.059(8) -0.015(5) 0.015(6) 0.009(5)
C5 0.044(6) 0.038(6) 0.031(6) 0.001(5) -0.002(5) 0.001(5)
C6 0.027(5) 0.036(5) 0.033(6) -0.006(4) 0.012(4) -0.006(4)
C7 0.038(6) 0.033(5) 0.046(7) 0.008(5) 0.010(5) 0.001(5)
C8 0.061(7) 0.034(6) 0.034(6) 0.002(5) -0.006(5) -0.008(5)
C9 0.050(7) 0.040(6) 0.028(6) 0.003(5) -0.001(5) 0.002(5)
C10 0.072(8) 0.039(6) 0.030(6) -0.009(5) 0.002(6) -0.010(6)
C11 0.049(7) 0.039(6) 0.033(6) -0.008(5) -0.003(5) -0.006(5)
C12 0.039(6) 0.033(5) 0.034(6) -0.005(5) 0.004(5) -0.002(5)
C13 0.036(6) 0.037(6) 0.043(7) 0.001(5) -0.001(5) -0.005(5)
C14 0.030(6) 0.026(5) 0.057(7) 0.002(5) 0.014(5) -0.005(4)
C15 0.054(7) 0.030(5) 0.048(7) 0.002(5) 0.007(6) 0.004(5)
C16 0.032(6) 0.037(5) 0.036(6) -0.005(5) 0.007(5) 0.002(5)
C17 0.030(6) 0.029(5) 0.048(7) -0.005(5) 0.016(5) 0.004(4)
C18 0.060(8) 0.062(8) 0.052(8) -0.005(6) -0.010(7) -0.001(6)
C19 0.114(12) 0.057(8) 0.046(8) 0.010(6) -0.020(8) -0.007(8)
C20 0.035(6) 0.032(5) 0.049(8) -0.004(5) 0.000(5) -0.006(5)
C22 0.037(7) 0.100(11) 0.091(11) 0.001(9) 0.022(7) -0.013(7)
C21 0.098(12) 0.095(11) 0.056(10) 0.016(8) 0.023(8) -0.005(9)
C1S 0.114(19) 0.056(11) 0.043(12) 0.000 -0.021(12) 0.000
O1S 0.23(3) 0.25(4) 0.19(3) 0.000 0.03(2) 0.000
N1S 0.36(4) 0.72(8) 0.088(18) -0.01(3) -0.05(2) 0.41(5)
C2S 0.46(9) 0.047(16) 0.33(8) 0.000 -0.29(7) 0.000

loop_
_atom_type_symbol
_atom_type_description
_atom_type_scat_dispersion_real
_atom_type_scat_dispersion_imag
_atom_type_scat_source
C C 0.0033 0.0016 'International Tables Vol C Tables 4.2.6.8 and 6.1.1.4'
H H 0.0000 0.0000 'International Tables Vol C Tables 4.2.6.8 and 6.1.1.4'
Br Br -0.2901 2.4595 'International Tables Vol C Tables 4.2.6.8 and 6.1.1.4'
Cl Cl 0.1484 0.1585 'International Tables Vol C Tables 4.2.6.8 and 6.1.1.4'
Fe Fe 0.3463 0.8444 'International Tables Vol C Tables 4.2.6.8 and 6.1.1.4'
N N 0.0061 0.0033 'International Tables Vol C Tables 4.2.6.8 and 6.1.1.4'
O O 0.0106 0.0060 'International Tables Vol C Tables 4.2.6.8 and 6.1.1.4'

loop_
_geom_angle_atom_site_label_1
_geom_angle_atom_site_label_2
_geom_angle_atom_site_label_3
_geom_angle
_geom_angle_site_symmetry_1
_geom_angle_site_symmetry_3
_geom_angle_publ_flag
O1 Fe O2 94.7(3) . . ?
O1 Fe N2 166.5(3) . . ?
O2 Fe N2 86.0(3) . . ?
O1 Fe N1 88.9(3) . . ?
O2 Fe N1 167.8(3) . . ?
N2 Fe N1 87.7(3) . . ?
O1 Fe O3 85.5(3) . . ?
O2 Fe O3 86.7(3) . . ?
N2 Fe O3 81.0(3) . . ?
N1 Fe O3 81.9(3) . . ?
O1 Fe Cl1 99.5(2) . . ?
O2 Fe Cl1 98.7(2) . . ?
N2 Fe Cl1 93.7(2) . . ?
N1 Fe Cl1 92.2(2) . . ?
O3 Fe Cl1 172.2(2) . . ?
C7 N1 C8 117.4(8) . . ?
C7 N1 Fe 120.5(7) . . ?
C8 N1 Fe 122.1(6) . . ?
C11 N2 C10 116.7(8) . . ?
C11 N2 Fe 122.7(7) . . ?
C10 N2 Fe 120.6(6) . . ?
C20 N3 C22 121.1(10) . . ?
C20 N3 C21 120.9(10) . . ?
C22 N3 C21 117.9(10) . . ?
C1 O1 Fe 127.9(6) . . ?
C17 O2 Fe 125.4(6) . . ?
C20 O3 Fe 122.6(6) . . ?
O1 C1 C2 121.0(9) . . ?
O1 C1 C6 123.0(9) . . ?
C2 C1 C6 115.9(9) . . ?
C3 C2 C1 123.3(9) . . ?
C3 C2 Br1 119.1(8) . . ?
C1 C2 Br1 117.6(8) . . ?
C4 C3 C2 117.7(10) . . ?
C4 C3 H3 121.2 . . ?
C2 C3 H3 121.2 . . ?
C3 C4 C5 123.2(10) . . ?
C3 C4 Br2 119.0(8) . . ?
C5 C4 Br2 117.8(8) . . ?
C4 C5 C6 118.7(9) . . ?
C4 C5 H5 120.7 . . ?
C6 C5 H5 120.7 . . ?
C5 C6 C1 121.2(9) . . ?
C5 C6 C7 115.8(9) . . ?
C1 C6 C7 123.0(9) . . ?
N1 C7 C6 128.0(9) . . ?
N1 C7 H7 116.0 . . ?
C6 C7 H7 116.0 . . ?
N1 C8 C9 113.6(8) . . ?
N1 C8 H8A 108.8 . . ?
C9 C8 H8A 108.8 . . ?
N1 C8 H8B 108.8 . . ?
C9 C8 H8B 108.8 . . ?
H8A C8 H8B 107.7 . . ?
C8 C9 C19 106.8(9) . . ?
C8 C9 C10 111.3(9) . . ?
C19 C9 C10 105.9(9) . . ?
C8 C9 C18 112.0(9) . . ?
C19 C9 C18 108.9(10) . . ?
C10 C9 C18 111.6(9) . . ?
N2 C10 C9 113.1(8) . . ?
N2 C10 H10A 109.0 . . ?
C9 C10 H10A 109.0 . . ?
N2 C10 H10B 109.0 . . ?
C9 C10 H10B 109.0 . . ?
H10A C10 H10B 107.8 . . ?
N2 C11 C12 125.9(9) . . ?
N2 C11 H11 117.1 . . ?
C12 C11 H11 117.1 . . ?
C13 C12 C17 121.6(9) . . ?
C13 C12 C11 116.5(9) . . ?
C17 C12 C11 121.9(9) . . ?
C14 C13 C12 119.4(9) . . ?
C14 C13 H13 120.3 . . ?
C12 C13 H13 120.3 . . ?
C15 C14 C13 120.8(9) . . ?
C15 C14 Br3 119.1(8) . . ?
C13 C14 Br3 120.1(8) . . ?
C16 C15 C14 119.6(10) . . ?
C16 C15 H15 120.2 . . ?
C14 C15 H15 120.2 . . ?
C15 C16 C17 122.7(9) . . ?
C15 C16 Br4 118.5(8) . . ?
C17 C16 Br4 118.8(7) . . ?
O2 C17 C16 121.1(9) . . ?
O2 C17 C12 123.0(9) . . ?
C16 C17 C12 115.9(9) . . ?
C9 C18 H18A 109.5 . . ?
C9 C18 H18B 109.5 . . ?
H18A C18 H18B 109.5 . . ?
C9 C18 H18C 109.5 . . ?
H18A C18 H18C 109.5 . . ?
H18B C18 H18C 109.5 . . ?
C9 C19 H19A 109.5 . . ?
C9 C19 H19B 109.5 . . ?
H19A C19 H19B 109.5 . . ?
C9 C19 H19C 109.5 . . ?
H19A C19 H19C 109.5 . . ?
H19B C19 H19C 109.5 . . ?
O3 C20 N3 124.2(10) . . ?
O3 C20 H20 117.9 . . ?
N3 C20 H20 117.9 . . ?
N3 C22 H22A 109.5 . . ?
N3 C22 H22B 109.5 . . ?
H22A C22 H22B 109.5 . . ?
N3 C22 H22C 109.5 . . ?
H22A C22 H22C 109.5 . . ?
H22B C22 H22C 109.5 . . ?
N3 C21 H21A 109.5 . . ?
N3 C21 H21B 109.5 . . ?
H21A C21 H21B 109.5 . . ?
N3 C21 H21C 109.5 . . ?
H21A C21 H21C 109.5 . . ?
H21B C21 H21C 109.5 . . ?
N1S C1S N1S 91(3) . 2 ?
N1S C1S O1S 134.6(13) . . ?
N1S C1S O1S 134.6(13) 2 . ?
C1S N1S C2S 94(2) . . ?
N1S C2S N1S 82(2) . 2 ?

loop_
_geom_bond_atom_site_label_1
_geom_bond_atom_site_label_2
_geom_bond_distance
_geom_bond_site_symmetry_2
_geom_bond_publ_flag
Fe O1 1.930(6) . ?
Fe O2 1.949(6) . ?
Fe N2 2.136(8) . ?
Fe N1 2.145(8) . ?
Fe O3 2.191(7) . ?
Fe Cl1 2.299(3) . ?
Br1 C2 1.887(10) . ?
Br2 C4 1.922(10) . ?
Br3 C14 1.903(9) . ?
Br4 C16 1.883(10) . ?
N1 C7 1.293(12) . ?
N1 C8 1.468(12) . ?
N2 C11 1.275(12) . ?
N2 C10 1.489(13) . ?
N3 C20 1.292(13) . ?
N3 C22 1.469(15) . ?
N3 C21 1.492(15) . ?
O1 C1 1.298(11) . ?
O2 C17 1.296(11) . ?
O3 C20 1.252(12) . ?
C1 C2 1.415(14) . ?
C1 C6 1.422(13) . ?
C2 C3 1.379(14) . ?
C3 C4 1.371(15) . ?
C3 H3 0.9300 . ?
C4 C5 1.373(14) . ?
C5 C6 1.399(13) . ?
C5 H5 0.9300 . ?
C6 C7 1.445(14) . ?
C7 H7 0.9300 . ?
C8 C9 1.528(14) . ?
C8 H8A 0.9700 . ?
C8 H8B 0.9700 . ?
C9 C19 1.532(15) . ?
C9 C10 1.534(14) . ?
C9 C18 1.543(16) . ?
C10 H10A 0.9700 . ?
C10 H10B 0.9700 . ?
C11 C12 1.466(14) . ?
C11 H11 0.9300 . ?
C12 C13 1.390(14) . ?
C12 C17 1.417(13) . ?
C13 C14 1.384(14) . ?
C13 H13 0.9300 . ?
C14 C15 1.379(14) . ?
C15 C16 1.368(14) . ?
C15 H15 0.9300 . ?
C16 C17 1.412(14) . ?
C18 H18A 0.9600 . ?
C18 H18B 0.9600 . ?
C18 H18C 0.9600 . ?
C19 H19A 0.9600 . ?
C19 H19B 0.9600 . ?
C19 H19C 0.9600 . ?
C20 H20 0.9300 . ?
C22 H22A 0.9600 . ?
C22 H22B 0.9600 . ?
C22 H22C 0.9600 . ?
C21 H21A 0.9600 . ?
C21 H21B 0.9600 . ?
C21 H21C 0.9600 . ?
C1S N1S 1.39(3) . ?
C1S N1S 1.39(3) 2 ?
C1S O1S 1.42(3) . ?
N1S C2S 1.51(2) . ?

loop_
_geom_torsion_atom_site_label_1
_geom_torsion_atom_site_label_2
_geom_torsion_atom_site_label_3
_geom_torsion_atom_site_label_4
_geom_torsion
_geom_torsion_site_symmetry_1
_geom_torsion_site_symmetry_2
_geom_torsion_site_symmetry_3
_geom_torsion_site_symmetry_4
_geom_torsion_publ_flag
Fe O1 C1 C2 153.5(8) . . . . ?
Fe O1 C1 C6 -30.1(13) . . . . ?
O1 C1 C2 C3 176.6(10) . . . . ?
C6 C1 C2 C3 -0.2(16) . . . . ?
O1 C1 C2 Br1 -6.0(13) . . . . ?
C6 C1 C2 Br1 177.2(7) . . . . ?
C1 C2 C3 C4 -1.7(18) . . . . ?
Br1 C2 C3 C4 -179.0(9) . . . . ?
C2 C3 C4 C5 2.9(19) . . . . ?
C2 C3 C4 Br2 -176.8(8) . . . . ?
C3 C4 C5 C6 -2.3(18) . . . . ?
Br2 C4 C5 C6 177.5(8) . . . . ?
C4 C5 C6 C1 0.2(15) . . . . ?
C4 C5 C6 C7 -177.5(10) . . . . ?
O1 C1 C6 C5 -175.8(9) . . . . ?
C2 C1 C6 C5 0.9(14) . . . . ?
O1 C1 C6 C7 1.8(15) . . . . ?
C2 C1 C6 C7 178.5(9) . . . . ?
C8 N1 C7 C6 -176.0(10) . . . . ?
Fe N1 C7 C6 1.4(14) . . . . ?
C5 C6 C7 N1 -170.2(10) . . . . ?
C1 C6 C7 N1 12.0(16) . . . . ?
C7 N1 C8 C9 -127.4(10) . . . . ?
Fe N1 C8 C9 55.3(11) . . . . ?
N1 C8 C9 C19 176.0(10) . . . . ?
N1 C8 C9 C10 -68.9(12) . . . . ?
N1 C8 C9 C18 56.8(12) . . . . ?
C11 N2 C10 C9 120.1(10) . . . . ?
Fe N2 C10 C9 -58.1(11) . . . . ?
C8 C9 C10 N2 70.6(12) . . . . ?
C19 C9 C10 N2 -173.7(10) . . . . ?
C18 C9 C10 N2 -55.3(12) . . . . ?
C10 N2 C11 C12 176.3(10) . . . . ?
Fe N2 C11 C12 -5.6(14) . . . . ?
N2 C11 C12 C13 165.6(10) . . . . ?
N2 C11 C12 C17 -13.7(16) . . . . ?
C17 C12 C13 C14 0.3(15) . . . . ?
C11 C12 C13 C14 -179.0(9) . . . . ?
C12 C13 C14 C15 -0.2(15) . . . . ?
C12 C13 C14 Br3 179.0(7) . . . . ?
C13 C14 C15 C16 -0.2(16) . . . . ?
Br3 C14 C15 C16 -179.4(8) . . . . ?
C14 C15 C16 C17 0.5(15) . . . . ?
C14 C15 C16 Br4 179.6(8) . . . . ?
Fe O2 C17 C16 -143.1(7) . . . . ?
Fe O2 C17 C12 38.3(12) . . . . ?
C15 C16 C17 O2 -179.1(9) . . . . ?
Br4 C16 C17 O2 1.8(12) . . . . ?
C15 C16 C17 C12 -0.4(14) . . . . ?
Br4 C16 C17 C12 -179.5(7) . . . . ?
C13 C12 C17 O2 178.6(9) . . . . ?
C11 C12 C17 O2 -2.1(15) . . . . ?
C13 C12 C17 C16 0.0(14) . . . . ?
C11 C12 C17 C16 179.3(9) . . . . ?
Fe O3 C20 N3 -151.6(8) . . . . ?
C22 N3 C20 O3 1.3(16) . . . . ?
C21 N3 C20 O3 176.9(10) . . . . ?
N1S C1S N1S C2S -0.002(2) 2 . . . ?
O1S C1S N1S C2S 180.000(2) . . . . ?
C1S N1S C2S N1S 0.002(4) . . . 2 ?
